data_7106829
loop_
_publ_author_name
'Shuhei Katsuta'
'Kazuki Tanaka'
'Yukihiro Maruya'
'Shigeki Mori'
'Sadahiro Masuo'
'Tetsuo Okujima'
'Hidemitsu Uno'
'Ken-ichi Nakayama'
'Hiroko Yamada'

_publ_section_title
;
 Synthesis of pentacene-, tetracene- and anthracene bisimides using
 double-cyclization reaction mediated by bismuth(III) triflate
;
_journal_name_full Chem.Commun.
_journal_page_first 10112
_journal_paper_doi 10.1039/c1cc13980k
_journal_volume 47
_journal_year 2011
_chemical_formula_moiety 'C28 H22 N2 O4 '
_chemical_formula_sum 'C28 H22 N2 O4'
_chemical_formula_weight 450.49
_space_group_IT_number 14
_symmetry_cell_setting monoclinic
_symmetry_Int_Tables_number 14
_symmetry_space_group_name_Hall '-P 2ybc'
_symmetry_space_group_name_H-M 'P 1 21/c 1'
_atom_sites_solution_hydrogens geom
_atom_sites_solution_primary direct
_atom_sites_solution_secondary difmap
_cell_angle_alpha 90.00
_cell_angle_beta 104.728(9)
_cell_angle_gamma 90.00
_cell_formula_units_Z 6
_cell_length_a 11.399(4)
_cell_length_b 21.609(8)
_cell_length_c 13.165(6)
_cell_measurement_reflns_used 7716
_cell_measurement_temperature 100(2)
_cell_measurement_theta_max 31.2
_cell_measurement_theta_min 1.8
_cell_volume 3136(2)
_computing_cell_refinement CrystalClear
_computing_data_collection CrystalClear
_computing_data_reduction CrystalStructure
_computing_publication_material 'CrystalStructure 3.8.2'
_computing_structure_refinement SHELXL97
_computing_structure_solution SIR2004
_diffrn_ambient_temperature 100(2)
_diffrn_detector_area_resol_mean 7.31
_diffrn_measured_fraction_theta_full 0.998
_diffrn_measured_fraction_theta_max 0.998
_diffrn_measurement_device_type 'Rigaku Saturn'
_diffrn_measurement_method \w
_diffrn_radiation_monochromator graphite
_diffrn_radiation_source 'VariMax 50 kV 24 mA Rotating anode'
_diffrn_radiation_type MoK\a
_diffrn_radiation_wavelength 0.71075
_diffrn_reflns_av_R_equivalents 0.0835
_diffrn_reflns_av_sigmaI/netI 0.0525
_diffrn_reflns_limit_h_max 14
_diffrn_reflns_limit_h_min -14
_diffrn_reflns_limit_k_max 28
_diffrn_reflns_limit_k_min -28
_diffrn_reflns_limit_l_max 17
_diffrn_reflns_limit_l_min -17
_diffrn_reflns_number 51398
_diffrn_reflns_theta_full 27.48
_diffrn_reflns_theta_max 27.48
_diffrn_reflns_theta_min 1.85
_exptl_absorpt_coefficient_mu 0.097
_exptl_absorpt_correction_T_max 0.997
_exptl_absorpt_correction_T_min 0.905
_exptl_absorpt_correction_type multi-scan
_exptl_absorpt_process_details 'Jacobson, R. (1998) Private communication'
_exptl_crystal_colour violet
_exptl_crystal_density_diffrn 1.431
_exptl_crystal_density_method 'not measured'
_exptl_crystal_description prism
_exptl_crystal_F_000 1416
_exptl_crystal_size_max 0.22
_exptl_crystal_size_mid 0.08
_exptl_crystal_size_min 0.03
_refine_diff_density_max 0.585
_refine_diff_density_min -0.438
_refine_diff_density_rms 0.062
_refine_ls_extinction_method none
_refine_ls_goodness_of_fit_ref 1.107
_refine_ls_hydrogen_treatment mixed
_refine_ls_matrix_type full
_refine_ls_number_parameters 515
_refine_ls_number_reflns 7180
_refine_ls_number_restraints 125
_refine_ls_restrained_S_all 1.215
_refine_ls_R_factor_all 0.1156
_refine_ls_R_factor_gt 0.0982
_refine_ls_shift/su_max 0.000
_refine_ls_shift/su_mean 0.000
_refine_ls_structure_factor_coef Fsqd
_refine_ls_weighting_details 'calc w=1/[\s^2^(Fo^2^)+(0.0764P)^2^+4.9286P] where P=(Fo^2^+2Fc^2^)/3'
_refine_ls_weighting_scheme calc
_refine_ls_wR_factor_gt 0.2055
_refine_ls_wR_factor_ref 0.2174
_reflns_number_gt 6162
_reflns_number_total 7180
_reflns_threshold_expression >2sigma(I)
_cod_data_source_file c1cc13980k.txt
_cod_data_source_block katsuta
_cod_original_formula_sum 'C28 H22 N2 O4 '
_cod_database_code 7106829

loop_
_symmetry_equiv_pos_as_xyz
'x, y, z'
'-x, y+1/2, -z+1/2'
'-x, -y, -z'
'x, -y-1/2, z-1/2'

loop_
_atom_site_label
_atom_site_type_symbol
_atom_site_fract_x
_atom_site_fract_y
_atom_site_fract_z
_atom_site_U_iso_or_equiv
_atom_site_adp_type
_atom_site_occupancy
_atom_site_symmetry_multiplicity
_atom_site_calc_flag
_atom_site_refinement_flags
_atom_site_disorder_assembly
_atom_site_disorder_group
O1 O 0.4755(2) 0.59765(11) 0.0573(2) 0.0324(6) Uani 1 1 d . . .
O2 O 0.1388(2) 0.69995(10) 0.0807(2) 0.0335(6) Uani 1 1 d . . .
O3 O -0.1055(2) 0.39850(12) 0.1485(2) 0.0386(6) Uani 1 1 d . . .
O4 O 0.2668(2) 0.34450(15) 0.3225(3) 0.0780(13) Uani 1 1 d . . .
O5 O 0.1940(3) 0.39773(14) 0.5268(3) 0.0686(11) Uani 1 1 d . . .
O6 O 0.5734(2) 0.34774(11) 0.70340(18) 0.0295(5) Uani 1 1 d . . .
N1 N 0.3011(2) 0.64731(11) 0.0552(2) 0.0215(5) Uani 1 1 d . . .
N2 N 0.0792(2) 0.38002(12) 0.2556(2) 0.0210(5) Uani 1 1 d . . .
N3 N 0.3836(2) 0.37060(12) 0.6081(2) 0.0247(6) Uani 1 1 d . . .
C1 C 0.4668(3) 0.40153(14) 0.2900(2) 0.0229(6) Uani 1 1 d . . .
H1 H 0.4397(11) 0.3653(14) 0.3179(11) 0.027 Uiso 1 1 d R . .
C2 C 0.5883(3) 0.40979(15) 0.3013(2) 0.0239(7) Uani 1 1 d . . .
H2 H 0.647(2) 0.3776(12) 0.3386(14) 0.029 Uiso 1 1 d R . .
C3 C 0.6313(3) 0.46331(15) 0.2610(2) 0.0249(7) Uani 1 1 d . . .
H3 H 0.723(3) 0.4699(3) 0.2717(5) 0.030 Uiso 1 1 d R . .
C4 C 0.5517(3) 0.50602(15) 0.2082(2) 0.0235(6) Uani 1 1 d . . .
H4 H 0.5829(12) 0.5419(14) 0.1797(11) 0.028 Uiso 1 1 d R . .
C5 C 0.4229(3) 0.50013(14) 0.1930(2) 0.0189(6) Uani 1 1 d . . .
C6 C 0.3400(3) 0.54564(14) 0.1418(2) 0.0197(6) Uani 1 1 d . . .
C7 C 0.2161(3) 0.54110(14) 0.1398(2) 0.0202(6) Uani 1 1 d . . .
C8 C 0.1356(3) 0.59034(13) 0.1013(2) 0.0195(6) Uani 1 1 d . . .
C9 C 0.0094(3) 0.58390(14) 0.0870(2) 0.0214(6) Uani 1 1 d . . .
C10 C -0.0752(3) 0.63149(15) 0.0412(3) 0.0262(7) Uani 1 1 d . . .
H10 H -0.0454(12) 0.6706(16) 0.0222(8) 0.031 Uiso 1 1 d R . .
C11 C -0.1974(3) 0.62230(16) 0.0240(3) 0.0287(7) Uani 1 1 d . . .
H11 H -0.252(2) 0.6547(13) -0.0078(13) 0.034 Uiso 1 1 d R . .
C12 C -0.2441(3) 0.56643(16) 0.0520(2) 0.0263(7) Uani 1 1 d . . .
H12 H -0.334(3) 0.5610(3) 0.0399(5) 0.032 Uiso 1 1 d R . .
C13 C -0.1675(3) 0.51970(15) 0.0957(2) 0.0231(6) Uani 1 1 d . . .
H13 H -0.2010(13) 0.4814(15) 0.1147(8) 0.028 Uiso 1 1 d R . .
C14 C -0.0384(3) 0.52571(14) 0.1141(2) 0.0203(6) Uani 1 1 d . . .
C15 C 0.0434(3) 0.47805(14) 0.1588(2) 0.0196(6) Uani 1 1 d . . .
C16 C 0.1703(3) 0.48539(13) 0.1762(2) 0.0189(6) Uani 1 1 d . . .
C17 C 0.2530(3) 0.43912(14) 0.2265(2) 0.0187(6) Uani 1 1 d . . .
C18 C 0.3789(3) 0.44614(14) 0.2372(2) 0.0191(6) Uani 1 1 d . . .
C19 C 0.3788(3) 0.59775(14) 0.0826(2) 0.0225(6) Uani 1 1 d . . .
C20 C 0.1889(3) 0.65012(14) 0.0789(3) 0.0241(7) Uani 1 1 d . . .
C21 C -0.0021(3) 0.41708(15) 0.1856(3) 0.0253(7) Uani 1 1 d . . .
C22 C 0.2041(3) 0.38450(15) 0.2716(3) 0.0283(7) Uani 1 1 d . . .
C23 C 0.3387(3) 0.70327(15) 0.0041(3) 0.0270(7) Uani 1 1 d . . .
H23 H 0.263(3) 0.7321(11) -0.0146(7) 0.032 Uiso 1 1 d R . .
C24 C 0.3686(3) 0.68843(17) -0.0994(3) 0.0319(8) Uani 1 1 d . . .
H24A H 0.451(2) 0.6663(11) -0.0848(4) 0.048 Uiso 1 1 d R . .
H24B H 0.373(2) 0.7289(9) -0.1399(13) 0.048 Uiso 1 1 d R . .
H24C H 0.3024(19) 0.6601(11) -0.1437(13) 0.048 Uiso 1 1 d R . .
C25 C 0.4372(4) 0.73969(17) 0.0796(3) 0.0364(9) Uani 1 1 d . . .
H25A H 0.4108(12) 0.7487(11) 0.1463(18) 0.055 Uiso 1 1 d R . .
H25B H 0.4516(17) 0.7802(11) 0.0455(11) 0.055 Uiso 1 1 d R . .
H25C H 0.515(2) 0.7146(8) 0.0977(17) 0.055 Uiso 1 1 d R . .
C26 C 0.0308(3) 0.32657(14) 0.3053(3) 0.0235(7) Uani 1 1 d . . .
H26 H 0.100(3) 0.3107(6) 0.362(2) 0.028 Uiso 1 1 d R . .
C27 C -0.0098(3) 0.27336(15) 0.2287(3) 0.0311(8) Uani 1 1 d . . .
H27A H -0.083(2) 0.2862(5) 0.1729(16) 0.047 Uiso 1 1 d R . .
H27B H -0.030(2) 0.2366(9) 0.2673(9) 0.047 Uiso 1 1 d R . .
H27C H 0.0573(17) 0.2622(8) 0.1955(16) 0.047 Uiso 1 1 d R . .
C28 C -0.0667(3) 0.34720(16) 0.3585(3) 0.0326(8) Uani 1 1 d . . .
H28A H -0.0373(11) 0.3843(11) 0.4035(19) 0.049 Uiso 1 1 d R . .
H28B H -0.0844(17) 0.3127(9) 0.4034(19) 0.049 Uiso 1 1 d R . .
H28C H -0.1424(19) 0.3581(11) 0.3036(12) 0.049 Uiso 1 1 d R . .
C29 C 0.2366(3) 0.62056(16) 0.3780(3) 0.0272(7) Uani 1 1 d . . .
H29 H 0.2694(13) 0.6600(15) 0.3559(9) 0.033 Uiso 1 1 d R . .
C30 C 0.1162(3) 0.61488(17) 0.3703(3) 0.0317(8) Uani 1 1 d . . .
H30 H 0.063(2) 0.6498(15) 0.3444(11) 0.038 Uiso 1 1 d R . .
C31 C 0.0662(3) 0.55956(17) 0.3987(3) 0.0312(8) Uani 1 1 d . . .
H31 H -0.019(4) 0.5558(2) 0.3878(5) 0.037 Uiso 1 1 d R . .
C32 C 0.1394(3) 0.51190(16) 0.4414(3) 0.0269(7) Uani 1 1 d . . .
H32 H 0.1027(15) 0.4745(15) 0.4621(9) 0.032 Uiso 1 1 d R . .
C33 C 0.2692(3) 0.51395(14) 0.4574(2) 0.0228(6) Uani 1 1 d . . .
C34 C 0.3487(3) 0.46738(14) 0.5069(2) 0.0219(6) Uani 1 1 d . . .
C35 C 0.4756(3) 0.47389(13) 0.5212(2) 0.0199(6) Uani 1 1 d . . .
C36 C 0.5567(3) 0.42812(14) 0.5767(2) 0.0223(6) Uani 1 1 d . . .
C37 C 0.6818(3) 0.43064(14) 0.5816(2) 0.0217(6) Uani 1 1 d . . .
C38 C 0.3009(3) 0.41046(15) 0.5448(3) 0.0282(7) Uani 1 1 d . A .
C39 C 0.5081(3) 0.37917(14) 0.6343(2) 0.0237(6) Uani 1 1 d . A .
C40 C 0.3367(3) 0.31724(16) 0.6592(3) 0.0319(8) Uani 0.47(3) 1 d PDU A 1
H40 H 0.4086 0.3018 0.7138 0.038 Uiso 0.47(3) 1 calc PR A 1
C41 C 0.295(2) 0.2639(7) 0.5908(15) 0.078(6) Uani 0.47(3) 1 d PDU A 1
H41A H 0.2824 0.2286 0.6334 0.116 Uiso 0.47(3) 1 calc PR A 1
H41B H 0.3566 0.2532 0.5534 0.116 Uiso 0.47(3) 1 calc PR A 1
H41C H 0.2189 0.2742 0.5398 0.116 Uiso 0.47(3) 1 calc PR A 1
C42 C 0.2483(18) 0.3400(9) 0.7203(13) 0.057(6) Uani 0.47(3) 1 d PDU A 1
H42A H 0.1728 0.3533 0.6710 0.085 Uiso 0.47(3) 1 calc PR A 1
H42B H 0.2843 0.3749 0.7649 0.085 Uiso 0.47(3) 1 calc PR A 1
H42C H 0.2309 0.3064 0.7643 0.085 Uiso 0.47(3) 1 calc PR A 1
C40A C 0.3367(3) 0.31724(16) 0.6592(3) 0.0319(8) Uani 0.53(3) 1 d PDU A 2
H40A H 0.4089 0.2910 0.6911 0.038 Uiso 0.53(3) 1 calc PR A 2
C41A C 0.2512(11) 0.2763(4) 0.5763(7) 0.029(2) Uani 0.53(3) 1 d PDU A 2
H41D H 0.2432 0.2356 0.6067 0.043 Uiso 0.53(3) 1 calc PR A 2
H41E H 0.2848 0.2713 0.5153 0.043 Uiso 0.53(3) 1 calc PR A 2
H41F H 0.1712 0.2959 0.5543 0.043 Uiso 0.53(3) 1 calc PR A 2
C42A C 0.2819(12) 0.3347(8) 0.7477(9) 0.030(3) Uani 0.53(3) 1 d PDU A 2
H42D H 0.2118 0.3618 0.7211 0.044 Uiso 0.53(3) 1 calc PR A 2
H42E H 0.3425 0.3566 0.8021 0.044 Uiso 0.53(3) 1 calc PR A 2
H42F H 0.2558 0.2973 0.7777 0.044 Uiso 0.53(3) 1 calc PR A 2

loop_
_atom_site_aniso_label
_atom_site_aniso_U_11
_atom_site_aniso_U_22
_atom_site_aniso_U_33
_atom_site_aniso_U_23
_atom_site_aniso_U_13
_atom_site_aniso_U_12
O1 0.0230(12) 0.0353(13) 0.0422(15) 0.0121(11) 0.0141(10) 0.0013(10)
O2 0.0354(14) 0.0226(12) 0.0460(15) 0.0021(11) 0.0171(12) 0.0021(10)
O3 0.0242(13) 0.0390(14) 0.0465(16) 0.0153(12) -0.0026(11) -0.0073(11)
O4 0.0248(15) 0.061(2) 0.147(4) 0.073(2) 0.0202(18) 0.0098(14)
O5 0.0295(16) 0.0469(18) 0.113(3) 0.0354(19) -0.0129(16) -0.0116(13)
O6 0.0317(13) 0.0296(12) 0.0259(12) 0.0059(10) 0.0046(10) 0.0028(10)
N1 0.0249(13) 0.0181(12) 0.0217(13) 0.0017(10) 0.0065(10) -0.0015(10)
N2 0.0186(13) 0.0221(13) 0.0217(13) 0.0032(10) 0.0041(10) -0.0020(10)
N3 0.0266(14) 0.0238(13) 0.0241(14) 0.0031(11) 0.0073(11) -0.0004(11)
C1 0.0247(16) 0.0213(15) 0.0229(15) 0.0008(12) 0.0064(12) 0.0015(12)
C2 0.0232(16) 0.0272(16) 0.0214(15) -0.0019(13) 0.0056(12) 0.0036(13)
C3 0.0195(16) 0.0324(17) 0.0231(16) -0.0025(13) 0.0057(12) -0.0011(13)
C4 0.0220(16) 0.0287(16) 0.0208(15) -0.0004(13) 0.0075(12) -0.0025(13)
C5 0.0193(14) 0.0204(14) 0.0169(14) -0.0030(11) 0.0043(11) -0.0019(11)
C6 0.0200(15) 0.0220(14) 0.0173(14) -0.0008(11) 0.0049(11) -0.0018(12)
C7 0.0194(15) 0.0221(14) 0.0191(14) -0.0023(12) 0.0050(11) -0.0001(12)
C8 0.0226(15) 0.0191(14) 0.0178(14) -0.0019(11) 0.0067(11) -0.0014(12)
C9 0.0223(15) 0.0224(15) 0.0199(15) 0.0003(12) 0.0061(12) 0.0034(12)
C10 0.0287(17) 0.0238(16) 0.0268(17) -0.0001(13) 0.0083(13) 0.0059(13)
C11 0.0249(17) 0.0347(18) 0.0260(17) 0.0027(14) 0.0056(13) 0.0095(14)
C12 0.0207(16) 0.0365(18) 0.0223(16) -0.0042(14) 0.0063(12) 0.0043(13)
C13 0.0186(15) 0.0314(17) 0.0202(15) 0.0001(13) 0.0066(12) 0.0018(13)
C14 0.0204(15) 0.0241(15) 0.0165(14) -0.0024(12) 0.0049(11) 0.0018(12)
C15 0.0197(15) 0.0219(14) 0.0177(14) -0.0003(11) 0.0053(11) -0.0001(12)
C16 0.0186(14) 0.0218(14) 0.0163(14) -0.0035(11) 0.0042(11) -0.0009(11)
C17 0.0184(14) 0.0221(14) 0.0163(14) -0.0003(11) 0.0056(11) 0.0003(11)
C18 0.0197(15) 0.0226(14) 0.0154(14) -0.0026(11) 0.0051(11) 0.0004(12)
C19 0.0190(15) 0.0254(15) 0.0226(15) 0.0004(12) 0.0043(12) -0.0029(12)
C20 0.0248(16) 0.0220(15) 0.0259(16) -0.0003(13) 0.0070(13) 0.0008(12)
C21 0.0222(16) 0.0270(16) 0.0261(16) 0.0029(13) 0.0052(13) -0.0010(13)
C22 0.0221(16) 0.0258(16) 0.0362(19) 0.0086(14) 0.0060(14) 0.0005(13)
C23 0.0328(18) 0.0226(15) 0.0273(17) 0.0054(13) 0.0107(14) -0.0034(14)
C24 0.038(2) 0.0328(18) 0.0253(17) 0.0050(14) 0.0085(14) -0.0075(15)
C25 0.046(2) 0.0320(18) 0.0280(18) -0.0005(15) 0.0029(16) -0.0143(16)
C26 0.0242(16) 0.0227(15) 0.0235(16) 0.0052(12) 0.0056(13) -0.0037(12)
C27 0.0350(19) 0.0245(16) 0.0367(19) 0.0027(14) 0.0143(15) -0.0040(14)
C28 0.039(2) 0.0302(17) 0.0334(19) -0.0062(15) 0.0179(16) -0.0116(15)
C29 0.0310(18) 0.0272(16) 0.0240(16) 0.0022(13) 0.0082(13) 0.0080(14)
C30 0.0290(18) 0.0336(18) 0.0329(19) 0.0074(15) 0.0087(14) 0.0130(15)
C31 0.0262(17) 0.042(2) 0.0278(17) 0.0047(15) 0.0109(14) 0.0083(15)
C32 0.0277(17) 0.0306(17) 0.0234(16) 0.0010(13) 0.0081(13) 0.0020(14)
C33 0.0261(16) 0.0269(16) 0.0155(14) -0.0029(12) 0.0057(12) 0.0008(13)
C34 0.0236(16) 0.0227(15) 0.0182(14) -0.0028(12) 0.0029(12) -0.0001(12)
C35 0.0241(16) 0.0198(14) 0.0149(14) -0.0026(11) 0.0038(11) 0.0001(12)
C36 0.0292(17) 0.0200(14) 0.0168(14) -0.0044(12) 0.0041(12) 0.0007(12)
C37 0.0240(15) 0.0242(15) 0.0173(14) 0.0000(12) 0.0056(12) 0.0030(12)
C38 0.0255(17) 0.0240(16) 0.0324(18) 0.0005(13) 0.0022(13) -0.0012(13)
C39 0.0256(16) 0.0225(15) 0.0226(15) -0.0035(12) 0.0054(12) 0.0017(13)
C40 0.0291(18) 0.0346(18) 0.0336(19) 0.0106(15) 0.0108(15) -0.0001(14)
C41 0.131(16) 0.016(6) 0.117(13) 0.005(6) 0.090(12) 0.011(8)
C42 0.079(12) 0.059(11) 0.046(9) -0.040(8) 0.042(9) -0.053(9)
C40A 0.0291(18) 0.0346(18) 0.0336(19) 0.0106(15) 0.0108(15) -0.0001(14)
C41A 0.056(6) 0.009(4) 0.025(4) -0.001(3) 0.019(4) -0.002(3)
C42A 0.033(5) 0.033(5) 0.022(4) -0.005(4) 0.005(4) -0.011(4)

loop_
_atom_type_symbol
_atom_type_description
_atom_type_scat_dispersion_real
_atom_type_scat_dispersion_imag
_atom_type_scat_source
C C 0.0033 0.0016 'International Tables Vol C Tables 4.2.6.8 and 6.1.1.4'
H H 0.0000 0.0000 'International Tables Vol C Tables 4.2.6.8 and 6.1.1.4'
N N 0.0061 0.0033 'International Tables Vol C Tables 4.2.6.8 and 6.1.1.4'
O O 0.0106 0.0060 'International Tables Vol C Tables 4.2.6.8 and 6.1.1.4'

loop_
_geom_angle_atom_site_label_1
_geom_angle_atom_site_label_2
_geom_angle_atom_site_label_3
_geom_angle
_geom_angle_site_symmetry_1
_geom_angle_site_symmetry_3
_geom_angle_publ_flag
C19 N1 C20 122.8(3) . . ?
C19 N1 C23 120.4(3) . . ?
C20 N1 C23 116.7(3) . . ?
C21 N2 C22 123.2(3) . . ?
C21 N2 C26 118.5(2) . . ?
C22 N2 C26 117.7(3) . . ?
C39 N3 C38 124.3(3) . . ?
C39 N3 C40 116.8(3) . . ?
C38 N3 C40 118.8(3) . . ?
C2 C1 C18 121.9(3) . . ?
C2 C1 H1 119.1 . . ?
C18 C1 H1 119.1 . . ?
C1 C2 C3 120.3(3) . . ?
C1 C2 H2 119.8 . . ?
C3 C2 H2 119.8 . . ?
C4 C3 C2 120.0(3) . . ?
C4 C3 H3 120.0 . . ?
C2 C3 H3 120.0 . . ?
C3 C4 C5 122.6(3) . . ?
C3 C4 H4 118.7 . . ?
C5 C4 H4 118.7 . . ?
C6 C5 C4 122.8(3) . . ?
C6 C5 C18 119.7(3) . . ?
C4 C5 C18 117.4(3) . . ?
C7 C6 C5 120.4(3) . . ?
C7 C6 C19 118.0(3) . . ?
C5 C6 C19 121.4(3) . . ?
C6 C7 C8 120.7(3) . . ?
C6 C7 C16 119.9(3) . . ?
C8 C7 C16 119.4(3) . . ?
C9 C8 C7 121.4(3) . . ?
C9 C8 C20 120.9(3) . . ?
C7 C8 C20 117.7(3) . . ?
C8 C9 C10 122.6(3) . . ?
C8 C9 C14 119.2(3) . . ?
C10 C9 C14 118.1(3) . . ?
C11 C10 C9 120.9(3) . . ?
C11 C10 H10 119.6 . . ?
C9 C10 H10 119.6 . . ?
C10 C11 C12 121.3(3) . . ?
C10 C11 H11 119.4 . . ?
C12 C11 H11 119.4 . . ?
C13 C12 C11 120.1(3) . . ?
C13 C12 H12 119.9 . . ?
C11 C12 H12 119.9 . . ?
C12 C13 C14 121.6(3) . . ?
C12 C13 H13 119.2 . . ?
C14 C13 H13 119.2 . . ?
C15 C14 C13 122.9(3) . . ?
C15 C14 C9 119.0(3) . . ?
C13 C14 C9 118.0(3) . . ?
C14 C15 C16 121.7(3) . . ?
C14 C15 C21 120.7(3) . . ?
C16 C15 C21 117.6(3) . . ?
C15 C16 C17 121.9(3) . . ?
C15 C16 C7 118.8(3) . . ?
C17 C16 C7 119.3(3) . . ?
C18 C17 C16 120.6(3) . . ?
C18 C17 C22 121.2(3) . . ?
C16 C17 C22 118.2(3) . . ?
C17 C18 C1 122.8(3) . . ?
C17 C18 C5 119.5(3) . . ?
C1 C18 C5 117.7(3) . . ?
O1 C19 N1 119.5(3) . . ?
O1 C19 C6 122.9(3) . . ?
N1 C19 C6 117.7(3) . . ?
O2 C20 N1 120.2(3) . . ?
O2 C20 C8 123.0(3) . . ?
N1 C20 C8 116.8(3) . . ?
O3 C21 N2 119.4(3) . . ?
O3 C21 C15 123.6(3) . . ?
N2 C21 C15 117.0(3) . . ?
O4 C22 N2 118.2(3) . . ?
O4 C22 C17 123.9(3) . . ?
N2 C22 C17 117.9(3) . . ?
N1 C23 C25 111.9(3) . . ?
N1 C23 C24 112.8(3) . . ?
C25 C23 C24 113.5(3) . . ?
N1 C23 H23 106.0 . . ?
C25 C23 H23 106.0 . . ?
C24 C23 H23 106.0 . . ?
C23 C24 H24A 109.5 . . ?
C23 C24 H24B 109.5 . . ?
H24A C24 H24B 109.5 . . ?
C23 C24 H24C 109.5 . . ?
H24A C24 H24C 109.5 . . ?
H24B C24 H24C 109.5 . . ?
C23 C25 H25A 109.5 . . ?
C23 C25 H25B 109.5 . . ?
H25A C25 H25B 109.5 . . ?
C23 C25 H25C 109.5 . . ?
H25A C25 H25C 109.5 . . ?
H25B C25 H25C 109.5 . . ?
N2 C26 C27 112.1(3) . . ?
N2 C26 C28 111.6(3) . . ?
C27 C26 C28 113.0(3) . . ?
N2 C26 H26 106.5 . . ?
C27 C26 H26 106.5 . . ?
C28 C26 H26 106.5 . . ?
C26 C27 H27A 109.5 . . ?
C26 C27 H27B 109.5 . . ?
H27A C27 H27B 109.5 . . ?
C26 C27 H27C 109.5 . . ?
H27A C27 H27C 109.5 . . ?
H27B C27 H27C 109.5 . . ?
C26 C28 H28A 109.5 . . ?
C26 C28 H28B 109.5 . . ?
H28A C28 H28B 109.5 . . ?
C26 C28 H28C 109.5 . . ?
H28A C28 H28C 109.5 . . ?
H28B C28 H28C 109.5 . . ?
C30 C29 C37 119.9(3) . 3_666 ?
C30 C29 H29 120.0 . . ?
C37 C29 H29 120.0 3_666 . ?
C29 C30 C31 121.7(3) . . ?
C29 C30 H30 119.2 . . ?
C31 C30 H30 119.2 . . ?
C32 C31 C30 120.3(3) . . ?
C32 C31 H31 119.9 . . ?
C30 C31 H31 119.9 . . ?
C31 C32 C33 122.6(3) . . ?
C31 C32 H32 118.7 . . ?
C33 C32 H32 118.7 . . ?
C34 C33 C32 124.4(3) . . ?
C34 C33 C37 119.4(3) . 3_666 ?
C32 C33 C37 116.2(3) . 3_666 ?
C33 C34 C35 120.6(3) . . ?
C33 C34 C38 120.2(3) . . ?
C35 C34 C38 119.2(3) . . ?
C34 C35 C36 120.5(3) . . ?
C34 C35 C35 120.7(3) . 3_666 ?
C36 C35 C35 118.8(3) . 3_666 ?
C37 C36 C35 120.9(3) . . ?
C37 C36 C39 120.5(3) . . ?
C35 C36 C39 118.6(3) . . ?
C36 C37 C29 122.1(3) . 3_666 ?
C36 C37 C33 119.0(3) . 3_666 ?
C29 C37 C33 118.9(3) 3_666 3_666 ?
O5 C38 N3 118.2(3) . . ?
O5 C38 C34 124.0(3) . . ?
N3 C38 C34 117.7(3) . . ?
O6 C39 N3 120.1(3) . . ?
O6 C39 C36 122.6(3) . . ?
N3 C39 C36 117.4(3) . . ?
C41 C40 N3 115.2(8) . . ?
C41 C40 C42 115.2(10) . . ?
N3 C40 C42 110.3(8) . . ?
C41 C40 H40 105.0 . . ?
N3 C40 H40 105.0 . . ?
C42 C40 H40 105.0 . . ?
C40 C41 H41A 109.5 . . ?
C40 C41 H41B 109.5 . . ?
H41A C41 H41B 109.5 . . ?
C40 C41 H41C 109.5 . . ?
H41A C41 H41C 109.5 . . ?
H41B C41 H41C 109.5 . . ?
C40 C42 H42A 109.5 . . ?
C40 C42 H42B 109.5 . . ?
H42A C42 H42B 109.5 . . ?
C40 C42 H42C 109.5 . . ?
H42A C42 H42C 109.5 . . ?
H42B C42 H42C 109.5 . . ?
H41D C41A H41E 109.5 . . ?
H41D C41A H41F 109.5 . . ?
H41E C41A H41F 109.5 . . ?
H42D C42A H42E 109.5 . . ?
H42D C42A H42F 109.5 . . ?
H42E C42A H42F 109.5 . . ?

loop_
_geom_bond_atom_site_label_1
_geom_bond_atom_site_label_2
_geom_bond_distance
_geom_bond_site_symmetry_2
_geom_bond_publ_flag
O1 C19 1.229(4) . ?
O2 C20 1.222(4) . ?
O3 C21 1.223(4) . ?
O4 C22 1.210(4) . ?
O5 C38 1.212(4) . ?
O6 C39 1.225(4) . ?
N1 C19 1.378(4) . ?
N1 C20 1.393(4) . ?
N1 C23 1.499(4) . ?
N2 C21 1.384(4) . ?
N2 C22 1.389(4) . ?
N2 C26 1.500(4) . ?
N3 C39 1.385(4) . ?
N3 C38 1.388(4) . ?
N3 C40 1.500(4) . ?
C1 C2 1.367(4) . ?
C1 C18 1.436(4) . ?
C1 H1 0.9484 . ?
C2 C3 1.411(4) . ?
C2 H2 1.0057 . ?
C3 C4 1.356(4) . ?
C3 H3 1.0237 . ?
C4 C5 1.436(4) . ?
C4 H4 0.9685 . ?
C5 C6 1.410(4) . ?
C5 C18 1.449(4) . ?
C6 C7 1.409(4) . ?
C6 C19 1.499(4) . ?
C7 C8 1.413(4) . ?
C7 C16 1.442(4) . ?
C8 C9 1.410(4) . ?
C8 C20 1.488(4) . ?
C9 C10 1.434(4) . ?
C9 C14 1.450(4) . ?
C10 C11 1.367(5) . ?
C10 H10 0.9681 . ?
C11 C12 1.406(5) . ?
C11 H11 0.9622 . ?
C12 C13 1.363(4) . ?
C12 H12 1.0005 . ?
C13 C14 1.435(4) . ?
C13 H13 0.9704 . ?
C14 C15 1.414(4) . ?
C15 C16 1.414(4) . ?
C15 C21 1.491(4) . ?
C16 C17 1.418(4) . ?
C17 C18 1.415(4) . ?
C17 C22 1.491(4) . ?
C23 C25 1.516(5) . ?
C23 C24 1.521(5) . ?
C23 H23 1.0418 . ?
C24 H24A 1.0304 . ?
C24 H24B 1.0304 . ?
C24 H24C 1.0304 . ?
C25 H25A 1.0168 . ?
C25 H25B 1.0168 . ?
C25 H25C 1.0168 . ?
C26 C27 1.522(5) . ?
C26 C28 1.523(5) . ?
C26 H26 0.9944 . ?
C27 H27A 1.0016 . ?
C27 H27B 1.0016 . ?
C27 H27C 1.0016 . ?
C28 H28A 1.0031 . ?
C28 H28B 1.0031 . ?
C28 H28C 1.0031 . ?
C29 C30 1.355(5) . ?
C29 C37 1.456(4) 3_666 ?
C29 H29 1.0026 . ?
C30 C31 1.415(5) . ?
C30 H30 0.9758 . ?
C31 C32 1.354(5) . ?
C31 H31 0.9531 . ?
C32 C33 1.441(4) . ?
C32 H32 0.9800 . ?
C33 C34 1.399(4) . ?
C33 C37 1.468(4) 3_666 ?
C34 C35 1.418(4) . ?
C34 C38 1.483(4) . ?
C35 C36 1.422(4) . ?
C35 C35 1.433(6) 3_666 ?
C36 C37 1.412(4) . ?
C36 C39 1.488(4) . ?
C37 C29 1.456(4) 3_666 ?
C37 C33 1.468(4) 3_666 ?
C40 C41 1.464(12) . ?
C40 C42 1.522(12) . ?
C40 H40 1.0000 . ?
C41 H41A 0.9800 . ?
C41 H41B 0.9800 . ?
C41 H41C 0.9800 . ?
C42 H42A 0.9800 . ?
C42 H42B 0.9800 . ?
C42 H42C 0.9800 . ?
C41A H41D 0.9800 . ?
C41A H41E 0.9800 . ?
C41A H41F 0.9800 . ?
C42A H42D 0.9800 . ?
C42A H42E 0.9800 . ?
C42A H42F 0.9800 . ?

loop_
_geom_torsion_atom_site_label_1
_geom_torsion_atom_site_label_2
_geom_torsion_atom_site_label_3
_geom_torsion_atom_site_label_4
_geom_torsion
_geom_torsion_site_symmetry_1
_geom_torsion_site_symmetry_2
_geom_torsion_site_symmetry_3
_geom_torsion_site_symmetry_4
_geom_torsion_publ_flag
C18 C1 C2 C3 0.2(5) . . . . ?
C1 C2 C3 C4 -1.9(5) . . . . ?
C2 C3 C4 C5 1.5(5) . . . . ?
C3 C4 C5 C6 177.3(3) . . . . ?
C3 C4 C5 C18 0.4(4) . . . . ?
C4 C5 C6 C7 -172.5(3) . . . . ?
C18 C5 C6 C7 4.4(4) . . . . ?
C4 C5 C6 C19 11.4(4) . . . . ?
C18 C5 C6 C19 -171.7(3) . . . . ?
C5 C6 C7 C8 171.5(3) . . . . ?
C19 C6 C7 C8 -12.2(4) . . . . ?
C5 C6 C7 C16 -9.3(4) . . . . ?
C19 C6 C7 C16 167.0(3) . . . . ?
C6 C7 C8 C9 172.4(3) . . . . ?
C16 C7 C8 C9 -6.8(4) . . . . ?
C6 C7 C8 C20 -9.4(4) . . . . ?
C16 C7 C8 C20 171.4(3) . . . . ?
C7 C8 C9 C10 -175.5(3) . . . . ?
C20 C8 C9 C10 6.3(4) . . . . ?
C7 C8 C9 C14 0.9(4) . . . . ?
C20 C8 C9 C14 -177.3(3) . . . . ?
C8 C9 C10 C11 176.8(3) . . . . ?
C14 C9 C10 C11 0.3(5) . . . . ?
C9 C10 C11 C12 1.0(5) . . . . ?
C10 C11 C12 C13 -1.1(5) . . . . ?
C11 C12 C13 C14 -0.1(5) . . . . ?
C12 C13 C14 C15 -179.8(3) . . . . ?
C12 C13 C14 C9 1.4(4) . . . . ?
C8 C9 C14 C15 3.1(4) . . . . ?
C10 C9 C14 C15 179.7(3) . . . . ?
C8 C9 C14 C13 -178.0(3) . . . . ?
C10 C9 C14 C13 -1.4(4) . . . . ?
C13 C14 C15 C16 -179.8(3) . . . . ?
C9 C14 C15 C16 -1.0(4) . . . . ?
C13 C14 C15 C21 2.4(4) . . . . ?
C9 C14 C15 C21 -178.7(3) . . . . ?
C14 C15 C16 C17 176.3(3) . . . . ?
C21 C15 C16 C17 -5.9(4) . . . . ?
C14 C15 C16 C7 -4.9(4) . . . . ?
C21 C15 C16 C7 172.9(3) . . . . ?
C6 C7 C16 C15 -170.5(3) . . . . ?
C8 C7 C16 C15 8.8(4) . . . . ?
C6 C7 C16 C17 8.3(4) . . . . ?
C8 C7 C16 C17 -172.4(3) . . . . ?
C15 C16 C17 C18 176.2(3) . . . . ?
C7 C16 C17 C18 -2.6(4) . . . . ?
C15 C16 C17 C22 -6.4(4) . . . . ?
C7 C16 C17 C22 174.8(3) . . . . ?
C16 C17 C18 C1 178.2(3) . . . . ?
C22 C17 C18 C1 0.9(4) . . . . ?
C16 C17 C18 C5 -2.2(4) . . . . ?
C22 C17 C18 C5 -179.5(3) . . . . ?
C2 C1 C18 C17 -178.7(3) . . . . ?
C2 C1 C18 C5 1.7(4) . . . . ?
C6 C5 C18 C17 1.4(4) . . . . ?
C4 C5 C18 C17 178.4(3) . . . . ?
C6 C5 C18 C1 -179.0(3) . . . . ?
C4 C5 C18 C1 -2.0(4) . . . . ?
C20 N1 C19 O1 178.4(3) . . . . ?
C23 N1 C19 O1 -5.8(4) . . . . ?
C20 N1 C19 C6 -1.0(4) . . . . ?
C23 N1 C19 C6 174.8(3) . . . . ?
C7 C6 C19 O1 -161.4(3) . . . . ?
C5 C6 C19 O1 14.8(5) . . . . ?
C7 C6 C19 N1 18.1(4) . . . . ?
C5 C6 C19 N1 -165.8(3) . . . . ?
C19 N1 C20 O2 159.4(3) . . . . ?
C23 N1 C20 O2 -16.6(4) . . . . ?
C19 N1 C20 C8 -20.6(4) . . . . ?
C23 N1 C20 C8 163.4(3) . . . . ?
C9 C8 C20 O2 24.2(5) . . . . ?
C7 C8 C20 O2 -154.1(3) . . . . ?
C9 C8 C20 N1 -155.8(3) . . . . ?
C7 C8 C20 N1 25.9(4) . . . . ?
C22 N2 C21 O3 155.1(3) . . . . ?
C26 N2 C21 O3 -15.9(4) . . . . ?
C22 N2 C21 C15 -24.1(4) . . . . ?
C26 N2 C21 C15 164.9(3) . . . . ?
C14 C15 C21 O3 19.3(5) . . . . ?
C16 C15 C21 O3 -158.5(3) . . . . ?
C14 C15 C21 N2 -161.5(3) . . . . ?
C16 C15 C21 N2 20.7(4) . . . . ?
C21 N2 C22 O4 -169.5(4) . . . . ?
C26 N2 C22 O4 1.6(5) . . . . ?
C21 N2 C22 C17 11.7(5) . . . . ?
C26 N2 C22 C17 -177.2(3) . . . . ?
C18 C17 C22 O4 2.8(6) . . . . ?
C16 C17 C22 O4 -174.6(4) . . . . ?
C18 C17 C22 N2 -178.4(3) . . . . ?
C16 C17 C22 N2 4.2(4) . . . . ?
C19 N1 C23 C25 -69.8(4) . . . . ?
C20 N1 C23 C25 106.2(3) . . . . ?
C19 N1 C23 C24 59.7(4) . . . . ?
C20 N1 C23 C24 -124.3(3) . . . . ?
C21 N2 C26 C27 74.1(4) . . . . ?
C22 N2 C26 C27 -97.4(3) . . . . ?
C21 N2 C26 C28 -53.8(4) . . . . ?
C22 N2 C26 C28 134.7(3) . . . . ?
C37 C29 C30 C31 -1.3(5) 3_666 . . . ?
C29 C30 C31 C32 4.4(5) . . . . ?
C30 C31 C32 C33 -1.7(5) . . . . ?
C31 C32 C33 C34 176.0(3) . . . . ?
C31 C32 C33 C37 -3.9(5) . . . 3_666 ?
C32 C33 C34 C35 -178.7(3) . . . . ?
C37 C33 C34 C35 1.2(4) 3_666 . . . ?
C32 C33 C34 C38 1.4(5) . . . . ?
C37 C33 C34 C38 -178.7(3) 3_666 . . . ?
C33 C34 C35 C36 176.5(3) . . . . ?
C38 C34 C35 C36 -3.6(4) . . . . ?
C33 C34 C35 C35 -4.6(5) . . . 3_666 ?
C38 C34 C35 C35 175.4(3) . . . 3_666 ?
C34 C35 C36 C37 173.0(3) . . . . ?
C35 C35 C36 C37 -6.0(5) 3_666 . . . ?
C34 C35 C36 C39 -10.1(4) . . . . ?
C35 C35 C36 C39 170.9(3) 3_666 . . . ?
C35 C36 C37 C29 -169.4(3) . . . 3_666 ?
C39 C36 C37 C29 13.7(4) . . . 3_666 ?
C35 C36 C37 C33 9.3(4) . . . 3_666 ?
C39 C36 C37 C33 -167.6(3) . . . 3_666 ?
C39 N3 C38 O5 179.4(4) . . . . ?
C40 N3 C38 O5 -5.6(5) . . . . ?
C39 N3 C38 C34 -3.0(5) . . . . ?
C40 N3 C38 C34 172.0(3) . . . . ?
C33 C34 C38 O5 7.8(5) . . . . ?
C35 C34 C38 O5 -172.1(4) . . . . ?
C33 C34 C38 N3 -169.6(3) . . . . ?
C35 C34 C38 N3 10.4(4) . . . . ?
C38 N3 C39 O6 168.3(3) . . . . ?
C40 N3 C39 O6 -6.8(4) . . . . ?
C38 N3 C39 C36 -10.6(4) . . . . ?
C40 N3 C39 C36 174.3(3) . . . . ?
C37 C36 C39 O6 15.2(5) . . . . ?
C35 C36 C39 O6 -161.7(3) . . . . ?
C37 C36 C39 N3 -165.9(3) . . . . ?
C35 C36 C39 N3 17.1(4) . . . . ?
C39 N3 C40 C41 -105.5(11) . . . . ?
C38 N3 C40 C41 79.1(12) . . . . ?
C39 N3 C40 C42 122.0(9) . . . . ?
C38 N3 C40 C42 -53.4(9) . . . . ?
